data_4135132
loop_
_publ_author_name
'Andres, R\'emi'
'Wang, Qian'
'Zhu, Jieping'

_publ_section_title
;
 Asymmetric Total Synthesis of (-)-Arborisidine and
 (-)-19-epi-Arborisidine Enabled by a Catalytic Enantioselective
 Pictet-Spengler Reaction.
;
_journal_name_full 'Journal of the American Chemical Society'
_journal_paper_doi 10.1021/jacs.0c05804
_journal_year 2020
_chemical_formula_moiety 'C17 H21 N2 O, 1(C2 F3 O2)'
_chemical_formula_sum 'C19 H21 F3 N2 O3'
_chemical_formula_weight 382.38
_space_group_crystal_system triclinic
_space_group_IT_number 2
_space_group_name_Hall '-P 1'
_space_group_name_H-M_alt 'P -1'
_atom_sites_solution_hydrogens geom
_atom_sites_solution_primary dual
_atom_sites_solution_secondary difmap
_audit_creation_date 2020-03-16
_audit_creation_method
;
Olex2 1.3
(compiled 2020.02.04 svn.rd84adfe8 for OlexSys, GUI svn.r6032)
;
_cell_angle_alpha 91.790(17)
_cell_angle_beta 97.291(19)
_cell_angle_gamma 102.179(17)
_cell_formula_units_Z 2
_cell_length_a 7.5941(10)
_cell_length_b 11.684(3)
_cell_length_c 11.764(3)
_cell_measurement_reflns_used 31
_cell_measurement_temperature 120
_cell_measurement_theta_max 3
_cell_measurement_theta_min 22
_cell_volume 1010.3(4)
_computing_cell_refinement 'Dirax/lsq (Duisenberg & Schreurs, 1989-2000)'
_computing_data_collection 'Collect (Bruker AXS BV, 1997-2004)'
_computing_data_reduction 'EvalCCD (Duisenberg & Schreurs, 1990-2000)'
_computing_molecular_graphics 'Olex2 1.3 (Dolomanov et al., 2009)'
_computing_publication_material 'Olex2 1.3 (Dolomanov et al., 2009)'
_computing_structure_refinement 'SHELXL 2018/3 (Sheldrick, 2015)'
_computing_structure_solution 'SHELXT 2018/2 (Sheldrick, 2018)'
_diffrn_ambient_temperature 120
_diffrn_measured_fraction_theta_full 0.990
_diffrn_measured_fraction_theta_max 0.983
_diffrn_measurement_device_type 'Bruker APEX II CCD'
_diffrn_measurement_method 'phi and omega scans'
_diffrn_radiation_monochromator graphite
_diffrn_radiation_source 'sealed tube'
_diffrn_radiation_type 'Mo K\a'
_diffrn_radiation_wavelength 0.71073
_diffrn_reflns_av_R_equivalents 0.0485
_diffrn_reflns_av_unetI/netI 0.0734
_diffrn_reflns_Laue_measured_fraction_full 0.990
_diffrn_reflns_Laue_measured_fraction_max 0.983
_diffrn_reflns_limit_h_max 9
_diffrn_reflns_limit_h_min -9
_diffrn_reflns_limit_k_max 15
_diffrn_reflns_limit_k_min -15
_diffrn_reflns_limit_l_max 15
_diffrn_reflns_limit_l_min -15
_diffrn_reflns_number 12067
_diffrn_reflns_point_group_measured_fraction_full 0.990
_diffrn_reflns_point_group_measured_fraction_max 0.983
_diffrn_reflns_theta_full 25.242
_diffrn_reflns_theta_max 27.499
_diffrn_reflns_theta_min 2.574
_diffrn_source_current 0.0
_diffrn_source_power 0.0
_diffrn_source_voltage 0.0
_exptl_absorpt_coefficient_mu 0.103
_exptl_absorpt_correction_T_max 0.7456
_exptl_absorpt_correction_T_min 0.5536
_exptl_absorpt_correction_type multi-scan
_exptl_absorpt_process_details
;
SADABS-2008/1 (Bruker,2008) was used for absorption correction.
wR2(int) was 0.1024 before and 0.0731 after correction.
The Ratio of minimum to maximum transmission is 0.7425.
The \l/2 correction factor is 0.0015.
;
_exptl_crystal_colour 'clear light colourless'
_exptl_crystal_colour_lustre clear
_exptl_crystal_colour_modifier light
_exptl_crystal_colour_primary colourless
_exptl_crystal_density_diffrn 1.257
_exptl_crystal_description prism
_exptl_crystal_F_000 400
_exptl_crystal_size_max 0.22
_exptl_crystal_size_mid 0.2
_exptl_crystal_size_min 0.15
_refine_diff_density_max 0.485
_refine_diff_density_min -0.211
_refine_diff_density_rms 0.052
_refine_ls_extinction_method none
_refine_ls_goodness_of_fit_ref 1.045
_refine_ls_hydrogen_treatment constr
_refine_ls_matrix_type full
_refine_ls_number_parameters 311
_refine_ls_number_reflns 4566
_refine_ls_number_restraints 325
_refine_ls_restrained_S_all 1.042
_refine_ls_R_factor_all 0.1338
_refine_ls_R_factor_gt 0.0741
_refine_ls_shift/su_max 0.000
_refine_ls_shift/su_mean 0.000
_refine_ls_structure_factor_coef Fsqd
_refine_ls_weighting_details 'w=1/[\s^2^(Fo^2^)+(0.1039P)^2^+0.2716P] where P=(Fo^2^+2Fc^2^)/3'
_refine_ls_weighting_scheme calc
_refine_ls_wR_factor_gt 0.1818
_refine_ls_wR_factor_ref 0.2212
_reflns_Friedel_coverage 0.000
_reflns_number_gt 2529
_reflns_number_total 4566
_reflns_threshold_expression 'I > 2\s(I)'
_cod_data_source_file ja0c05804_si_017.cif
_cod_data_source_block randres-3rat83p2
_cod_database_code 4135132
_shelx_shelxl_version_number 2018/3
_shelx_space_group_comment
;
The symmetry employed for this shelxl refinement is uniquely defined
by the following loop, which should always be used as a source of
symmetry information in preference to the above space-group names.
They are only intended as comments.
;
_shelx_estimated_absorpt_t_max 0.985
_shelx_estimated_absorpt_t_min 0.978
_olex2_refinement_description
;
1. Fixed Uiso
 At 1.2 times of:
  All C(H) groups, All C(H,H) groups, All N(H) groups
 At 1.5 times of:
  All C(H,H,H) groups, All O(H) groups
2. Restrained distances
 F1-F2 \\sim F1-F3 \\sim F2-F3 \\sim F4-F5 \\sim F4-F6 \\sim F5-F6
 with sigma of 0.02
 F4-C20 \\sim F5-C20 \\sim F6-C20 \\sim F1-C19 \\sim F2-C19 \\sim F3-C19
 with sigma of 0.02
 O2-C18 \\sim O3-C18 \\sim O4-C23 \\sim O5-C23
 with sigma of 0.02
 C19-C18 \\sim C23-C20
 with sigma of 0.02
3. Uiso/Uaniso restraints and constraints
C18 \\sim O3 \\sim O2 \\sim C19 \\sim F3 \\sim F1 \\sim F2 \\sim F6 \\sim O4
\\sim C23 \\sim O5 \\sim C20 \\sim F4 \\sim F5: within 2A with sigma of 0.02
and sigma for terminal atoms of 0.04 within 2A
4. Rigid body (RIGU) restrains
 C19, O3, C18, O2, F3, F1, F2, C20, O4, C23, O5, F4, F5, F6
 with sigma for 1-2 distances of 0.004 and sigma for 1-3 distances of 0.004
5. Others
 Sof(O4)=Sof(O5)=Sof(F4)=Sof(F5)=Sof(F6)=Sof(C20)=Sof(C23)=1-FVAR(1)
 Sof(O3)=Sof(O2)=Sof(C18)=Sof(C19)=Sof(F3)=Sof(F1)=Sof(F2)=FVAR(1)
6.a Ternary CH refined with riding coordinates:
 N2(H2), C15(H15)
6.b Secondary CH2 refined with riding coordinates:
 C10(H10A,H10B), C9(H9A,H9B), C13(H13A,H13B), C12(H12A,H12B)
6.c Aromatic/amide H refined with riding coordinates:
 C6(H6), C5(H5), C3(H3), C4(H4)
6.d Idealised Me refined as rotating group:
 C16(H16A,H16B,H16C), C17(H17A,H17B,H17C)
6.e Idealised tetrahedral OH refined as rotating group:
 O1(H1)
;
_smtbx_masks_void_probe_radius 1.2
_smtbx_masks_void_truncation_radius 1.2
_olex2_submission_special_instructions 'No special instructions were received'

loop_
_space_group_symop_operation_xyz
'x, y, z'
'-x, -y, -z'

loop_
_atom_site_label
_atom_site_type_symbol
_atom_site_fract_x
_atom_site_fract_y
_atom_site_fract_z
_atom_site_U_iso_or_equiv
_atom_site_adp_type
_atom_site_occupancy
_atom_site_site_symmetry_order
_atom_site_calc_flag
_atom_site_refinement_flags_posn
_atom_site_refinement_flags_adp
_atom_site_refinement_flags_occupancy
_atom_site_disorder_assembly
_atom_site_disorder_group
O1 O 0.6476(3) 0.38508(19) 0.60151(18) 0.0521(6) Uani 1 1 d . . . . .
H1 H 0.698616 0.328487 0.612752 0.078 Uiso 1 1 calc R U . . .
N2 N 0.3832(3) 0.29990(19) 0.68883(18) 0.0393(5) Uani 1 1 d . . . . .
H2 H 0.422884 0.223807 0.683123 0.047 Uiso 1 1 calc R U . . .
N1 N 0.1934(3) 0.4736(2) 0.8853(2) 0.0494(6) Uani 1 1 d . . . . .
C1 C 0.2631(3) 0.4278(2) 0.8054(2) 0.0390(6) Uani 1 1 d . . . . .
C15 C 0.4864(4) 0.5173(2) 0.6769(2) 0.0405(6) Uani 1 1 d . . . . .
H15 H 0.488027 0.534511 0.594252 0.049 Uiso 1 1 calc R U . . .
C14 C 0.5557(3) 0.4016(2) 0.6932(2) 0.0378(6) Uani 1 1 d . . . . .
C8 C 0.2836(3) 0.4947(2) 0.6981(2) 0.0376(6) Uani 1 1 d . . . . .
C11 C 0.3255(4) 0.3128(3) 0.8073(2) 0.0437(7) Uani 1 1 d . . . . .
C7 C 0.2106(4) 0.5992(2) 0.7321(2) 0.0421(6) Uani 1 1 d . . . . .
C10 C 0.2413(4) 0.3017(3) 0.5876(2) 0.0456(7) Uani 1 1 d . . . . .
H10A H 0.140812 0.231795 0.585394 0.055 Uiso 1 1 calc R U . . .
H10B H 0.295392 0.299501 0.515500 0.055 Uiso 1 1 calc R U . . .
C2 C 0.1606(4) 0.5824(3) 0.8418(3) 0.0469(7) Uani 1 1 d . . . . .
C9 C 0.1669(4) 0.4142(2) 0.5979(2) 0.0439(7) Uani 1 1 d . . . . .
H9A H 0.171875 0.455050 0.525495 0.053 Uiso 1 1 calc R U . . .
H9B H 0.038611 0.393862 0.612153 0.053 Uiso 1 1 calc R U . . .
C6 C 0.1901(4) 0.6998(3) 0.6767(3) 0.0554(8) Uani 1 1 d . . . . .
H6 H 0.222224 0.711803 0.601880 0.066 Uiso 1 1 calc R U . . .
C16 C 0.1793(5) 0.2089(3) 0.8325(3) 0.0644(9) Uani 1 1 d . . . . .
H16A H 0.068230 0.204884 0.778707 0.097 Uiso 1 1 calc R U . . .
H16B H 0.153451 0.219050 0.911279 0.097 Uiso 1 1 calc R U . . .
H16C H 0.222455 0.136227 0.823708 0.097 Uiso 1 1 calc R U . . .
C13 C 0.6553(4) 0.3856(3) 0.8118(3) 0.0510(8) Uani 1 1 d . . . . .
H13A H 0.722510 0.462517 0.848359 0.061 Uiso 1 1 calc R U . . .
H13B H 0.743201 0.335083 0.804224 0.061 Uiso 1 1 calc R U . . .
C12 C 0.5101(4) 0.3277(3) 0.8854(3) 0.0551(8) Uani 1 1 d . . . . .
H12A H 0.512939 0.378234 0.955010 0.066 Uiso 1 1 calc R U . . .
H12B H 0.531125 0.250587 0.909091 0.066 Uiso 1 1 calc R U . . .
C5 C 0.1208(5) 0.7827(3) 0.7347(3) 0.0652(9) Uani 1 1 d . . . . .
H5 H 0.107328 0.852800 0.699102 0.078 Uiso 1 1 calc R U . . .
C3 C 0.0895(4) 0.6644(3) 0.8993(3) 0.0595(9) Uani 1 1 d . . . . .
H3 H 0.055091 0.652144 0.973552 0.071 Uiso 1 1 calc R U . . .
C17 C 0.6095(4) 0.6224(3) 0.7468(3) 0.0659(10) Uani 1 1 d . . . . .
H17A H 0.596450 0.615316 0.828217 0.099 Uiso 1 1 calc R U . . .
H17B H 0.575147 0.694615 0.720965 0.099 Uiso 1 1 calc R U . . .
H17C H 0.736166 0.625038 0.736121 0.099 Uiso 1 1 calc R U . . .
C4 C 0.0711(5) 0.7647(3) 0.8432(3) 0.0685(10) Uani 1 1 d . . . . .
H4 H 0.023262 0.822618 0.880020 0.082 Uiso 1 1 calc R U . . .
O3 O 0.505(2) 1.098(2) 0.667(2) 0.068(4) Uani 0.472(11) 1 d D U P A 1
O2 O 0.792(4) 1.190(2) 0.632(2) 0.063(4) Uani 0.472(11) 1 d D U P A 1
C18 C 0.666(3) 1.1058(14) 0.649(3) 0.056(3) Uani 0.472(11) 1 d D U P A 1
O4 O 0.778(3) 1.2008(19) 0.605(2) 0.061(3) Uani 0.528(11) 1 d D U P A 2
C19 C 0.7332(15) 0.9969(12) 0.6029(10) 0.075(3) Uani 0.472(11) 1 d D U P A 1
O5 O 0.544(2) 1.1077(17) 0.6892(17) 0.054(3) Uani 0.528(11) 1 d D U P A 2
F3 F 0.6080(18) 0.9033(13) 0.6196(14) 0.140(5) Uani 0.472(11) 1 d D U P A 1
F1 F 0.7659(14) 0.9910(7) 0.4958(8) 0.117(3) Uani 0.472(11) 1 d D U P A 1
F2 F 0.8850(13) 0.9884(8) 0.6697(11) 0.125(4) Uani 0.472(11) 1 d D U P A 1
F4 F 0.8509(14) 0.9827(6) 0.5774(13) 0.137(4) Uani 0.528(11) 1 d D U P A 2
F5 F 0.7899(13) 0.9625(6) 0.7495(9) 0.142(3) Uani 0.528(11) 1 d D U P A 2
F6 F 0.5869(15) 0.8968(14) 0.6008(11) 0.117(4) Uani 0.528(11) 1 d D U P A 2
C20 C 0.7238(15) 0.9853(11) 0.6438(10) 0.081(3) Uani 0.528(11) 1 d D U P A 2
C23 C 0.680(3) 1.1111(14) 0.638(3) 0.059(3) Uani 0.528(11) 1 d D U P A 2

loop_
_atom_site_aniso_label
_atom_site_aniso_U_11
_atom_site_aniso_U_22
_atom_site_aniso_U_33
_atom_site_aniso_U_23
_atom_site_aniso_U_13
_atom_site_aniso_U_12
O1 0.0512(12) 0.0582(14) 0.0581(13) 0.0175(10) 0.0228(10) 0.0259(10)
N2 0.0422(12) 0.0378(12) 0.0410(13) 0.0082(10) 0.0082(10) 0.0133(10)
N1 0.0519(15) 0.0588(16) 0.0431(14) 0.0081(12) 0.0119(11) 0.0204(12)
C1 0.0342(14) 0.0459(15) 0.0375(15) 0.0073(12) 0.0060(11) 0.0088(12)
C15 0.0419(15) 0.0389(15) 0.0435(16) 0.0115(12) 0.0088(12) 0.0117(12)
C14 0.0345(13) 0.0399(15) 0.0418(15) 0.0090(12) 0.0093(11) 0.0108(11)
C8 0.0382(14) 0.0401(14) 0.0369(14) 0.0080(11) 0.0062(11) 0.0125(11)
C11 0.0480(16) 0.0462(16) 0.0433(16) 0.0152(13) 0.0149(13) 0.0175(13)
C7 0.0377(14) 0.0453(16) 0.0456(16) 0.0055(12) 0.0068(12) 0.0131(12)
C10 0.0455(16) 0.0447(16) 0.0446(16) 0.0002(13) 0.0002(13) 0.0093(13)
C2 0.0403(15) 0.0516(18) 0.0506(18) -0.0007(13) 0.0035(13) 0.0166(13)
C9 0.0424(15) 0.0464(16) 0.0436(16) 0.0077(13) 0.0012(12) 0.0132(13)
C6 0.0594(19) 0.0486(18) 0.064(2) 0.0125(15) 0.0122(16) 0.0226(15)
C16 0.070(2) 0.0517(19) 0.080(2) 0.0283(17) 0.0340(19) 0.0143(16)
C13 0.0454(16) 0.0548(18) 0.0527(18) 0.0118(14) -0.0015(14) 0.0148(14)
C12 0.0593(19) 0.066(2) 0.0465(18) 0.0182(15) 0.0051(14) 0.0271(16)
C5 0.063(2) 0.051(2) 0.086(3) 0.0070(18) 0.0062(19) 0.0258(16)
C3 0.0579(19) 0.067(2) 0.060(2) -0.0028(17) 0.0127(16) 0.0260(17)
C17 0.0509(18) 0.0457(18) 0.097(3) 0.0002(18) 0.0028(18) 0.0057(15)
C4 0.061(2) 0.065(2) 0.085(3) -0.014(2) 0.0057(19) 0.0310(18)
O3 0.055(7) 0.066(6) 0.086(9) 0.008(5) 0.005(6) 0.021(5)
O2 0.059(5) 0.042(4) 0.095(13) 0.024(6) 0.009(7) 0.027(3)
C18 0.056(6) 0.043(4) 0.077(7) 0.013(5) 0.002(5) 0.029(4)
O4 0.059(5) 0.058(6) 0.076(8) 0.021(4) 0.015(5) 0.027(4)
C19 0.071(5) 0.061(5) 0.100(5) 0.000(5) 0.008(5) 0.031(4)
O5 0.046(5) 0.044(4) 0.074(7) 0.020(4) 0.009(5) 0.016(4)
F3 0.127(8) 0.037(5) 0.257(12) 0.002(7) 0.024(8) 0.023(5)
F1 0.150(7) 0.106(5) 0.104(5) -0.032(4) 0.021(5) 0.048(5)
F2 0.124(6) 0.094(5) 0.163(9) -0.017(6) -0.043(6) 0.082(4)
F4 0.129(7) 0.096(4) 0.219(11) 0.002(8) 0.089(7) 0.059(5)
F5 0.169(7) 0.115(5) 0.165(7) 0.050(4) -0.001(5) 0.092(5)
F6 0.118(6) 0.070(6) 0.161(7) -0.014(5) 0.029(5) 0.013(5)
C20 0.077(5) 0.054(4) 0.122(6) 0.010(5) 0.021(4) 0.028(4)
C23 0.056(5) 0.057(5) 0.069(6) 0.010(4) 0.012(4) 0.024(4)

loop_
_atom_type_symbol
_atom_type_description
_atom_type_scat_dispersion_real
_atom_type_scat_dispersion_imag
_atom_type_scat_source
C C 0.0033 0.0016 'International Tables Vol C Tables 4.2.6.8 and 6.1.1.4'
H H 0.0000 0.0000 'International Tables Vol C Tables 4.2.6.8 and 6.1.1.4'
F F 0.0171 0.0103 'International Tables Vol C Tables 4.2.6.8 and 6.1.1.4'
N N 0.0061 0.0033 'International Tables Vol C Tables 4.2.6.8 and 6.1.1.4'
O O 0.0106 0.0060 'International Tables Vol C Tables 4.2.6.8 and 6.1.1.4'

loop_
_geom_angle_atom_site_label_1
_geom_angle_atom_site_label_2
_geom_angle_atom_site_label_3
_geom_angle
_geom_angle_site_symmetry_1
_geom_angle_site_symmetry_3
_geom_angle_publ_flag
C11 N2 C14 103.0(2) . . ?
C10 N2 C14 113.4(2) . . ?
C10 N2 C11 116.4(2) . . ?
C1 N1 C2 104.6(2) . . ?
N1 C1 C8 117.0(2) . . ?
N1 C1 C11 126.7(2) . . ?
C8 C1 C11 116.3(2) . . ?
C14 C15 C8 108.8(2) . . ?
C17 C15 C14 113.1(2) . . ?
C17 C15 C8 114.4(2) . . ?
O1 C14 N2 109.5(2) . . ?
O1 C14 C15 107.5(2) . . ?
O1 C14 C13 115.0(2) . . ?
C15 C14 N2 106.80(19) . . ?
C13 C14 N2 99.9(2) . . ?
C13 C14 C15 117.4(2) . . ?
C1 C8 C15 108.9(2) . . ?
C1 C8 C9 106.6(2) . . ?
C7 C8 C1 99.0(2) . . ?
C7 C8 C15 117.5(2) . . ?
C7 C8 C9 115.3(2) . . ?
C9 C8 C15 108.4(2) . . ?
N2 C11 C16 112.8(3) . . ?
N2 C11 C12 101.1(2) . . ?
C1 C11 N2 103.6(2) . . ?
C1 C11 C16 113.3(2) . . ?
C1 C11 C12 110.2(2) . . ?
C16 C11 C12 114.6(2) . . ?
C2 C7 C8 107.3(2) . . ?
C6 C7 C8 132.4(3) . . ?
C6 C7 C2 120.3(3) . . ?
N2 C10 C9 109.4(2) . . ?
C7 C2 N1 112.2(2) . . ?
C3 C2 N1 125.9(3) . . ?
C3 C2 C7 121.9(3) . . ?
C8 C9 C10 108.7(2) . . ?
C7 C6 C5 117.8(3) . . ?
C14 C13 C12 107.4(2) . . ?
C13 C12 C11 105.5(2) . . ?
C4 C5 C6 121.3(3) . . ?
C4 C3 C2 117.0(3) . . ?
C5 C4 C3 121.6(3) . . ?
O3 C18 O2 134(2) . . ?
O3 C18 C19 122(2) . . ?
O2 C18 C19 102.3(19) . . ?
F3 C19 C18 105.9(14) . . ?
F3 C19 F2 106.2(10) . . ?
F1 C19 C18 119.4(15) . . ?
F1 C19 F3 108.9(10) . . ?
F1 C19 F2 107.2(10) . . ?
F2 C19 C18 108.6(15) . . ?
F4 C20 F5 107.4(9) . . ?
F4 C20 F6 104.5(9) . . ?
F4 C20 C23 106.9(11) . . ?
F5 C20 C23 112.8(14) . . ?
F6 C20 F5 109.3(10) . . ?
F6 C20 C23 115.2(16) . . ?
O4 C23 O5 126(2) . . ?
O4 C23 C20 126.4(17) . . ?
O5 C23 C20 106.3(16) . . ?

loop_
_geom_bond_atom_site_label_1
_geom_bond_atom_site_label_2
_geom_bond_distance
_geom_bond_site_symmetry_2
_geom_bond_publ_flag
O1 C14 1.386(3) . ?
N2 C14 1.566(3) . ?
N2 C11 1.526(3) . ?
N2 C10 1.506(3) . ?
N1 C1 1.290(3) . ?
N1 C2 1.442(4) . ?
C1 C8 1.514(4) . ?
C1 C11 1.516(4) . ?
C15 C14 1.560(4) . ?
C15 C8 1.560(4) . ?
C15 C17 1.522(4) . ?
C14 C13 1.537(4) . ?
C8 C7 1.506(4) . ?
C8 C9 1.541(4) . ?
C11 C16 1.527(4) . ?
C11 C12 1.548(4) . ?
C7 C2 1.400(4) . ?
C7 C6 1.390(4) . ?
C10 C9 1.544(4) . ?
C2 C3 1.391(4) . ?
C6 C5 1.394(4) . ?
C13 C12 1.545(4) . ?
C5 C4 1.386(5) . ?
C3 C4 1.388(5) . ?
O3 C18 1.253(12) . ?
O2 C18 1.257(12) . ?
C18 C19 1.573(14) . ?
O4 C23 1.253(11) . ?
C19 F3 1.327(11) . ?
C19 F1 1.316(10) . ?
C19 F2 1.334(10) . ?
O5 C23 1.254(11) . ?
F4 C20 1.321(10) . ?
F5 C20 1.338(10) . ?
F6 C20 1.336(11) . ?
C20 C23 1.576(13) . ?

loop_
_geom_hbond_atom_site_label_D
_geom_hbond_atom_site_label_H
_geom_hbond_atom_site_label_A
_geom_hbond_distance_DH
_geom_hbond_distance_HA
_geom_hbond_distance_DA
_geom_hbond_angle_DHA
_geom_hbond_site_symmetry_A
_geom_hbond_publ_flag
O1 H1 O2 0.84 1.91 2.74(3) 174.2 1_545 yes
O1 H1 O4 0.84 1.73 2.55(2) 166.9 1_545 yes
N2 H2 O3 1.00 1.72 2.72(2) 175.3 1_545 yes
N2 H2 O5 1.00 1.79 2.771(18) 166.5 1_545 yes

loop_
_geom_torsion_atom_site_label_1
_geom_torsion_atom_site_label_2
_geom_torsion_atom_site_label_3
_geom_torsion_atom_site_label_4
_geom_torsion
_geom_torsion_site_symmetry_1
_geom_torsion_site_symmetry_2
_geom_torsion_site_symmetry_3
_geom_torsion_site_symmetry_4
_geom_torsion_publ_flag
O1 C14 C13 C12 -143.7(2) . . . . ?
N2 C14 C13 C12 -26.6(3) . . . . ?
N2 C11 C12 C13 29.0(3) . . . . ?
N2 C10 C9 C8 8.5(3) . . . . ?
N1 C1 C8 C15 124.5(3) . . . . ?
N1 C1 C8 C7 1.1(3) . . . . ?
N1 C1 C8 C9 -118.8(3) . . . . ?
N1 C1 C11 N2 176.5(3) . . . . ?
N1 C1 C11 C16 53.9(4) . . . . ?
N1 C1 C11 C12 -76.0(3) . . . . ?
N1 C2 C3 C4 179.0(3) . . . . ?
C1 N1 C2 C7 0.9(3) . . . . ?
C1 N1 C2 C3 -178.5(3) . . . . ?
C1 C8 C7 C2 -0.4(3) . . . . ?
C1 C8 C7 C6 178.7(3) . . . . ?
C1 C8 C9 C10 -61.6(3) . . . . ?
C1 C11 C12 C13 -80.1(3) . . . . ?
C15 C14 C13 C12 88.3(3) . . . . ?
C15 C8 C7 C2 -117.4(3) . . . . ?
C15 C8 C7 C6 61.7(4) . . . . ?
C15 C8 C9 C10 55.5(3) . . . . ?
C14 N2 C11 C1 67.8(2) . . . . ?
C14 N2 C11 C16 -169.3(2) . . . . ?
C14 N2 C11 C12 -46.4(2) . . . . ?
C14 N2 C10 C9 -64.4(3) . . . . ?
C14 C15 C8 C1 45.4(3) . . . . ?
C14 C15 C8 C7 156.8(2) . . . . ?
C14 C15 C8 C9 -70.2(3) . . . . ?
C14 C13 C12 C11 -0.9(3) . . . . ?
C8 C1 C11 N2 -3.0(3) . . . . ?
C8 C1 C11 C16 -125.6(3) . . . . ?
C8 C1 C11 C12 104.5(3) . . . . ?
C8 C15 C14 O1 133.6(2) . . . . ?
C8 C15 C14 N2 16.2(3) . . . . ?
C8 C15 C14 C13 -94.8(3) . . . . ?
C8 C7 C2 N1 -0.2(3) . . . . ?
C8 C7 C2 C3 179.2(3) . . . . ?
C8 C7 C6 C5 -178.3(3) . . . . ?
C11 N2 C14 O1 166.5(2) . . . . ?
C11 N2 C14 C15 -77.3(2) . . . . ?
C11 N2 C14 C13 45.4(2) . . . . ?
C11 N2 C10 C9 54.7(3) . . . . ?
C11 C1 C8 C15 -56.0(3) . . . . ?
C11 C1 C8 C7 -179.3(2) . . . . ?
C11 C1 C8 C9 60.8(3) . . . . ?
C7 C8 C9 C10 -170.3(2) . . . . ?
C7 C2 C3 C4 -0.4(5) . . . . ?
C7 C6 C5 C4 -1.0(5) . . . . ?
C10 N2 C14 O1 -66.9(3) . . . . ?
C10 N2 C14 C15 49.2(3) . . . . ?
C10 N2 C14 C13 172.0(2) . . . . ?
C10 N2 C11 C1 -56.9(3) . . . . ?
C10 N2 C11 C16 66.0(3) . . . . ?
C10 N2 C11 C12 -171.0(2) . . . . ?
C2 N1 C1 C8 -1.3(3) . . . . ?
C2 N1 C1 C11 179.2(3) . . . . ?
C2 C7 C6 C5 0.7(4) . . . . ?
C2 C3 C4 C5 0.2(5) . . . . ?
C9 C8 C7 C2 112.8(3) . . . . ?
C9 C8 C7 C6 -68.1(4) . . . . ?
C6 C7 C2 N1 -179.5(3) . . . . ?
C6 C7 C2 C3 0.0(4) . . . . ?
C6 C5 C4 C3 0.6(6) . . . . ?
C16 C11 C12 C13 150.7(3) . . . . ?
C17 C15 C14 O1 -98.2(3) . . . . ?
C17 C15 C14 N2 144.4(2) . . . . ?
C17 C15 C14 C13 33.4(3) . . . . ?
C17 C15 C8 C1 -82.1(3) . . . . ?
C17 C15 C8 C7 29.3(3) . . . . ?
C17 C15 C8 C9 162.3(2) . . . . ?
O3 C18 C19 F3 -16(3) . . . . ?
O3 C18 C19 F1 107(3) . . . . ?
O3 C18 C19 F2 -130(3) . . . . ?
O2 C18 C19 F3 179(2) . . . . ?
O2 C18 C19 F1 -58(3) . . . . ?
O2 C18 C19 F2 65(3) . . . . ?
F4 C20 C23 O4 -18(3) . . . . ?
F4 C20 C23 O5 171.8(19) . . . . ?
F5 C20 C23 O4 100(3) . . . . ?
F5 C20 C23 O5 -70(2) . . . . ?
F6 C20 C23 O4 -134(3) . . . . ?
F6 C20 C23 O5 56(3) . . . . ?

loop_
_smtbx_masks_void_nr
_smtbx_masks_void_average_x
_smtbx_masks_void_average_y
_smtbx_masks_void_average_z
_smtbx_masks_void_volume
_smtbx_masks_void_count_electrons
_smtbx_masks_void_content
1 -0.878 0.000 0.000 133.1 54.6 '2.5 CH3CN'
